data_7064049
loop_
_publ_author_name
'Cemalo\(glu, Re\,sit'
'Uzunalio\(glu, Ne\,se'
'Akba\,s, H\"useyin'
'Asmafiliz, Nuran'
'K\?il\?i\,c, Zeynel'
'Sabah, B\"u\,sra Nur'
'A\,c\?ik, Leyla'
'H\"okelek, Tuncer'

_publ_section_title
;
 Phosphorus--nitrogen compounds. Part 80. Design and synthesis of hybrid
 multiheterocyclic cyclotriphosphazene conjugates bearing unsymmetrical
 pendant arms: spectral and crystallographic characterization, bioactivity
 and structure--activity relationship (SAR) studies
;
_journal_issue 36
_journal_name_full 'New Journal of Chemistry'
_journal_page_first 15866
_journal_page_last 15884
_journal_paper_doi 10.1039/D5NJ02457A
_journal_volume 49
_journal_year 2025
_chemical_formula_moiety 'C22 H25 Cl5 Fe N5 P3'
_chemical_formula_sum 'C22 H25 Cl5 Fe N5 P3'
_chemical_formula_weight 685.48
_space_group_crystal_system monoclinic
_space_group_IT_number 14
_space_group_name_Hall '-P 2ybc'
_space_group_name_H-M_alt 'P 1 21/c 1'
_atom_sites_solution_hydrogens geom
_audit_creation_method SHELXL-2018/3
_audit_update_record
;
2025-06-03 deposited with the CCDC.	2025-08-12 downloaded from the CCDC.
;
_cell_angle_alpha 90
_cell_angle_beta 96.788(3)
_cell_angle_gamma 90
_cell_formula_units_Z 4
_cell_length_a 13.2055(4)
_cell_length_b 9.5292(3)
_cell_length_c 22.4175(6)
_cell_measurement_reflns_used 5128
_cell_measurement_temperature 173(2)
_cell_measurement_theta_max 23.85
_cell_measurement_theta_min 2.26
_cell_volume 2801.20(14)
_computing_cell_refinement '<i>SAINT</i> (Bruker, 2012)'
_computing_data_collection '<i>APEX2</i> (Bruker, 2012)'
_computing_data_reduction <i>SAINT</i>
_computing_molecular_graphics '<i>ORTEP-3</i> for Windows (Farrugia, 2012)'
_computing_publication_material 'WinGX publication routines (Farrugia, 2012) and PLATON (Spek, 2009)'
_computing_structure_refinement 'SHELXL-2018/3 (Sheldrick, 2015b)'
_computing_structure_solution 'SHELXT 2014/5 (Sheldrick, 2015a)'
_diffrn_ambient_temperature 173(2)
_diffrn_detector_area_resol_mean 8.3333
_diffrn_measured_fraction_theta_full 1.000
_diffrn_measured_fraction_theta_max 0.999
_diffrn_measurement_device_type 'Bruker APEX II QUAZAR three-circle diffractometer'
_diffrn_measurement_method '\f and \w scans'
_diffrn_radiation_type MoK\a
_diffrn_radiation_wavelength 0.71073
_diffrn_reflns_av_R_equivalents 0.0812
_diffrn_reflns_av_unetI/netI 0.0548
_diffrn_reflns_Laue_measured_fraction_full 1.000
_diffrn_reflns_Laue_measured_fraction_max 0.999
_diffrn_reflns_limit_h_max 17
_diffrn_reflns_limit_h_min -17
_diffrn_reflns_limit_k_max 12
_diffrn_reflns_limit_k_min -12
_diffrn_reflns_limit_l_max 29
_diffrn_reflns_limit_l_min -29
_diffrn_reflns_number 40745
_diffrn_reflns_point_group_measured_fraction_full 1.000
_diffrn_reflns_point_group_measured_fraction_max 0.999
_diffrn_reflns_theta_full 25.242
_diffrn_reflns_theta_max 27.483
_diffrn_reflns_theta_min 1.553
_exptl_absorpt_coefficient_mu 1.210
_exptl_absorpt_correction_T_max 0.6683
_exptl_absorpt_correction_T_min 0.5497
_exptl_absorpt_correction_type multi-scan
_exptl_absorpt_process_details 'SADABS; Bruker, 2012'
_exptl_crystal_colour colourless
_exptl_crystal_density_diffrn 1.625
_exptl_crystal_description plate
_exptl_crystal_F_000 1392
_exptl_crystal_size_max 0.179
_exptl_crystal_size_mid 0.155
_exptl_crystal_size_min 0.09
_refine_diff_density_max 0.306
_refine_diff_density_min -0.540
_refine_diff_density_rms 0.071
_refine_ls_extinction_method none
_refine_ls_goodness_of_fit_ref 1.021
_refine_ls_hydrogen_treatment constr
_refine_ls_matrix_type full
_refine_ls_number_parameters 325
_refine_ls_number_reflns 6414
_refine_ls_number_restraints 0
_refine_ls_restrained_S_all 1.021
_refine_ls_R_factor_all 0.0705
_refine_ls_R_factor_gt 0.0406
_refine_ls_shift/su_max 0.001
_refine_ls_shift/su_mean 0.000
_refine_ls_structure_factor_coef Fsqd
_refine_ls_weighting_details 'w=1/[\s^2^(Fo^2^)+(0.0406P)^2^+0.8579P] where P=(Fo^2^+2Fc^2^)/3'
_refine_ls_weighting_scheme calc
_refine_ls_wR_factor_gt 0.0899
_refine_ls_wR_factor_ref 0.1029
_reflns_Friedel_coverage 0.000
_reflns_number_gt 4408
_reflns_number_total 6414
_reflns_threshold_expression 'I > 2\s(I)'
_cod_data_source_file d5nj02457a2.cif
_cod_data_source_block shelx_CCDC1
_cod_original_sg_symbol_H-M 'P 21/c'
_cod_database_code 7064049
_shelx_shelxl_version_number 2018/3
_shelx_space_group_comment
;
The symmetry employed for this shelxl refinement is uniquely defined
by the following loop, which should always be used as a source of
symmetry information in preference to the above space-group names.
They are only intended as comments.
;

loop_
_space_group_symop_operation_xyz
'x, y, z'
'-x, y+1/2, -z+1/2'
'-x, -y, -z'
'x, -y-1/2, z-1/2'

loop_
_atom_site_label
_atom_site_type_symbol
_atom_site_fract_x
_atom_site_fract_y
_atom_site_fract_z
_atom_site_U_iso_or_equiv
_atom_site_adp_type
_atom_site_occupancy
_atom_site_site_symmetry_order
_atom_site_calc_flag
_atom_site_refinement_flags_posn
_atom_site_refinement_flags_adp
_atom_site_refinement_flags_occupancy
_atom_site_disorder_assembly
_atom_site_disorder_group
Fe1 Fe 0.04870(3) 0.26632(4) 0.31579(2) 0.03434(12) Uani 1 1 d . . . . .
P1 P 0.26921(5) 0.52854(7) 0.49797(3) 0.02654(16) Uani 1 1 d . . . . .
P2 P 0.31592(6) 0.73067(7) 0.41466(4) 0.03417(18) Uani 1 1 d . . . . .
P3 P 0.13504(6) 0.74595(7) 0.45920(4) 0.03340(18) Uani 1 1 d . . . . .
Cl1 Cl 0.41628(7) 0.88127(8) 0.44588(4) 0.0579(2) Uani 1 1 d . . . . .
Cl2 Cl 0.34916(7) 0.70895(10) 0.33128(4) 0.0553(2) Uani 1 1 d . . . . .
Cl3 Cl -0.00549(6) 0.72257(10) 0.41544(4) 0.0618(3) Uani 1 1 d . . . . .
Cl4 Cl 0.11189(7) 0.91024(8) 0.51189(4) 0.0597(3) Uani 1 1 d . . . . .
Cl5 Cl 0.46681(7) 1.07656(8) 0.74671(4) 0.0543(2) Uani 1 1 d . . . . .
N1 N 0.33925(17) 0.5916(2) 0.45023(10) 0.0316(5) Uani 1 1 d . . . . .
N2 N 0.20513(19) 0.7967(3) 0.41108(12) 0.0452(7) Uani 1 1 d . . . . .
N3 N 0.16388(16) 0.6150(2) 0.49908(10) 0.0310(5) Uani 1 1 d . . . . .
N4 N 0.33984(16) 0.5237(2) 0.56245(10) 0.0314(5) Uani 1 1 d . . . . .
N5 N 0.23549(16) 0.3655(2) 0.48724(10) 0.0291(5) Uani 1 1 d . . . . .
C1 C 0.3040(2) 0.4433(3) 0.61229(12) 0.0389(7) Uani 1 1 d . . . . .
H1A H 0.228507 0.441100 0.606729 0.047 Uiso 1 1 calc R U . . .
H1B H 0.325783 0.492455 0.650563 0.047 Uiso 1 1 calc R U . . .
C2 C 0.3439(3) 0.2932(3) 0.61681(14) 0.0461(8) Uani 1 1 d . . . . .
H2A H 0.419033 0.295762 0.617861 0.055 Uiso 1 1 calc R U . . .
H2B H 0.328305 0.252911 0.655399 0.055 Uiso 1 1 calc R U . . .
C3 C 0.3013(3) 0.1961(3) 0.56654(14) 0.0434(8) Uani 1 1 d . . . . .
H3A H 0.228492 0.178199 0.570360 0.052 Uiso 1 1 calc R U . . .
H3B H 0.337591 0.105133 0.571444 0.052 Uiso 1 1 calc R U . . .
C4 C 0.3099(2) 0.2516(3) 0.50399(13) 0.0338(7) Uani 1 1 d . . . . .
H4A H 0.379833 0.287485 0.502223 0.041 Uiso 1 1 calc R U . . .
H4B H 0.297958 0.173908 0.474666 0.041 Uiso 1 1 calc R U . . .
C5 C 0.4397(2) 0.5903(3) 0.57470(14) 0.0366(7) Uani 1 1 d . . . . .
H5A H 0.462910 0.618064 0.535991 0.044 Uiso 1 1 calc R U . . .
H5B H 0.488707 0.520209 0.593620 0.044 Uiso 1 1 calc R U . . .
C6 C 0.4427(2) 0.7181(3) 0.61491(12) 0.0303(6) Uani 1 1 d . . . . .
C7 C 0.5370(2) 0.7726(3) 0.63744(13) 0.0352(7) Uani 1 1 d . . . . .
H7 H 0.597212 0.732276 0.625466 0.042 Uiso 1 1 calc R U . . .
C8 C 0.5448(2) 0.8841(3) 0.67687(13) 0.0381(7) Uani 1 1 d . . . . .
H8 H 0.609816 0.920546 0.691949 0.046 Uiso 1 1 calc R U . . .
C9 C 0.4575(2) 0.9418(3) 0.69409(12) 0.0357(7) Uani 1 1 d . . . . .
C10 C 0.3633(2) 0.8926(3) 0.67152(14) 0.0401(7) Uani 1 1 d . . . . .
H10 H 0.303253 0.934619 0.683008 0.048 Uiso 1 1 calc R U . . .
C11 C 0.3565(2) 0.7806(3) 0.63163(14) 0.0383(7) Uani 1 1 d . . . . .
H11 H 0.291278 0.746507 0.615633 0.046 Uiso 1 1 calc R U . . .
C12 C 0.1425(2) 0.3231(3) 0.44914(12) 0.0330(6) Uani 1 1 d . . . . .
H12A H 0.091020 0.398576 0.449435 0.040 Uiso 1 1 calc R U . . .
H12B H 0.114491 0.237830 0.466324 0.040 Uiso 1 1 calc R U . . .
C13 C 0.1600(2) 0.2940(3) 0.38560(13) 0.0324(6) Uani 1 1 d . . . . .
C14 C 0.1692(2) 0.3951(3) 0.34047(13) 0.0406(7) Uani 1 1 d . . . . .
H14 H 0.166348 0.493931 0.345528 0.049 Uiso 1 1 calc R U . . .
C15 C 0.1834(2) 0.3249(4) 0.28665(15) 0.0487(8) Uani 1 1 d . . . . .
H15 H 0.191498 0.368251 0.249334 0.058 Uiso 1 1 calc R U . . .
C16 C 0.1835(2) 0.1794(4) 0.29790(15) 0.0494(9) Uani 1 1 d . . . . .
H16 H 0.191393 0.107572 0.269426 0.059 Uiso 1 1 calc R U . . .
C17 C 0.1698(2) 0.1587(3) 0.35902(14) 0.0411(7) Uani 1 1 d . . . . .
H17 H 0.167575 0.070868 0.378835 0.049 Uiso 1 1 calc R U . . .
C18 C -0.0859(2) 0.2871(3) 0.35153(16) 0.0466(8) Uani 1 1 d . . . . .
H18 H -0.093398 0.306541 0.392335 0.056 Uiso 1 1 calc R U . . .
C19 C -0.0796(2) 0.3875(4) 0.30609(15) 0.0466(8) Uani 1 1 d . . . . .
H19 H -0.081772 0.486373 0.311156 0.056 Uiso 1 1 calc R U . . .
C20 C -0.0696(2) 0.3169(4) 0.25176(15) 0.0556(9) Uani 1 1 d . . . . .
H20 H -0.064182 0.359395 0.213933 0.067 Uiso 1 1 calc R U . . .
C21 C -0.0693(2) 0.1720(4) 0.26396(17) 0.0612(11) Uani 1 1 d . . . . .
H21 H -0.063471 0.099485 0.235499 0.073 Uiso 1 1 calc R U . . .
C22 C -0.0790(2) 0.1521(4) 0.32601(18) 0.0544(9) Uani 1 1 d . . . . .
H22 H -0.080573 0.064836 0.346364 0.065 Uiso 1 1 calc R U . . .

loop_
_atom_site_aniso_label
_atom_site_aniso_U_11
_atom_site_aniso_U_22
_atom_site_aniso_U_33
_atom_site_aniso_U_23
_atom_site_aniso_U_13
_atom_site_aniso_U_12
Fe1 0.0280(2) 0.0398(2) 0.0340(2) -0.00518(18) -0.00159(18) -0.00095(17)
P1 0.0274(4) 0.0223(3) 0.0297(4) 0.0003(3) 0.0025(3) 0.0030(3)
P2 0.0325(4) 0.0330(4) 0.0382(4) 0.0075(3) 0.0089(3) 0.0038(3)
P3 0.0286(4) 0.0313(4) 0.0409(5) 0.0064(3) 0.0068(3) 0.0083(3)
Cl1 0.0577(6) 0.0396(4) 0.0766(6) 0.0009(4) 0.0085(5) -0.0114(4)
Cl2 0.0555(5) 0.0726(6) 0.0406(5) 0.0090(4) 0.0177(4) 0.0036(4)
Cl3 0.0341(4) 0.0878(7) 0.0607(6) 0.0141(5) -0.0052(4) 0.0065(4)
Cl4 0.0774(6) 0.0326(4) 0.0720(6) -0.0013(4) 0.0203(5) 0.0183(4)
Cl5 0.0765(6) 0.0411(4) 0.0443(5) -0.0118(3) 0.0025(4) -0.0098(4)
N1 0.0302(13) 0.0287(12) 0.0372(14) 0.0036(10) 0.0088(11) 0.0055(9)
N2 0.0404(15) 0.0465(15) 0.0509(17) 0.0242(13) 0.0145(13) 0.0150(12)
N3 0.0285(12) 0.0267(11) 0.0392(14) 0.0040(10) 0.0102(11) 0.0037(9)
N4 0.0318(13) 0.0298(12) 0.0317(13) -0.0008(10) -0.0001(10) -0.0021(10)
N5 0.0315(12) 0.0228(11) 0.0312(12) 0.0001(9) -0.0039(10) 0.0035(9)
C1 0.0440(18) 0.0430(17) 0.0282(16) -0.0002(13) -0.0017(13) -0.0039(14)
C2 0.053(2) 0.0467(18) 0.0359(18) 0.0143(14) -0.0051(15) 0.0025(15)
C3 0.051(2) 0.0316(15) 0.0461(19) 0.0124(14) -0.0024(16) 0.0047(13)
C4 0.0373(16) 0.0244(14) 0.0385(17) -0.0004(12) -0.0014(13) 0.0069(11)
C5 0.0275(15) 0.0375(15) 0.0439(18) -0.0052(13) 0.0002(13) 0.0019(12)
C6 0.0299(15) 0.0294(14) 0.0309(15) 0.0027(11) 0.0007(12) 0.0003(11)
C7 0.0261(15) 0.0434(16) 0.0360(17) 0.0032(13) 0.0025(13) -0.0018(12)
C8 0.0343(17) 0.0398(16) 0.0386(17) 0.0014(13) -0.0017(13) -0.0116(13)
C9 0.0489(19) 0.0299(15) 0.0277(15) 0.0024(11) 0.0021(14) -0.0061(13)
C10 0.0381(17) 0.0369(16) 0.0448(18) -0.0054(13) 0.0024(14) 0.0042(13)
C11 0.0263(15) 0.0391(16) 0.0470(19) -0.0081(13) -0.0054(14) 0.0015(12)
C12 0.0323(15) 0.0269(13) 0.0384(17) 0.0005(12) -0.0018(13) -0.0020(11)
C13 0.0273(15) 0.0312(14) 0.0366(16) -0.0013(12) -0.0044(12) -0.0010(11)
C14 0.0373(17) 0.0408(17) 0.0416(18) 0.0027(14) -0.0041(14) -0.0086(13)
C15 0.0337(18) 0.074(2) 0.0384(19) 0.0029(17) 0.0048(15) -0.0091(16)
C16 0.0321(17) 0.070(2) 0.045(2) -0.0234(17) -0.0009(15) 0.0052(16)
C17 0.0312(16) 0.0378(16) 0.052(2) -0.0053(14) -0.0047(14) 0.0047(13)
C18 0.0316(17) 0.062(2) 0.046(2) -0.0019(16) 0.0037(15) -0.0015(15)
C19 0.0338(17) 0.0525(19) 0.052(2) 0.0004(16) -0.0016(15) 0.0074(14)
C20 0.0375(19) 0.088(3) 0.0383(19) -0.0016(19) -0.0062(15) 0.0099(18)
C21 0.0331(19) 0.081(3) 0.067(3) -0.040(2) -0.0064(17) -0.0055(17)
C22 0.0341(18) 0.051(2) 0.077(3) -0.0070(19) 0.0028(18) -0.0089(15)

loop_
_atom_type_symbol
_atom_type_description
_atom_type_scat_dispersion_real
_atom_type_scat_dispersion_imag
_atom_type_scat_source
C C 0.0033 0.0016 'International Tables Vol C Tables 4.2.6.8 and 6.1.1.4'
H H 0.0000 0.0000 'International Tables Vol C Tables 4.2.6.8 and 6.1.1.4'
Cl Cl 0.1484 0.1585 'International Tables Vol C Tables 4.2.6.8 and 6.1.1.4'
Fe Fe 0.3463 0.8444 'International Tables Vol C Tables 4.2.6.8 and 6.1.1.4'
N N 0.0061 0.0033 'International Tables Vol C Tables 4.2.6.8 and 6.1.1.4'
P P 0.1023 0.0942 'International Tables Vol C Tables 4.2.6.8 and 6.1.1.4'

loop_
_geom_angle_atom_site_label_1
_geom_angle_atom_site_label_2
_geom_angle_atom_site_label_3
_geom_angle
_geom_angle_site_symmetry_1
_geom_angle_site_symmetry_3
_geom_angle_publ_flag
C13 Fe1 C14 40.65(11) . . ?
C13 Fe1 C21 158.41(15) . . ?
C14 Fe1 C21 160.32(15) . . ?
C13 Fe1 C19 121.61(12) . . ?
C14 Fe1 C19 107.51(13) . . ?
C21 Fe1 C19 67.65(14) . . ?
C13 Fe1 C22 120.92(14) . . ?
C14 Fe1 C22 157.05(14) . . ?
C21 Fe1 C22 40.87(14) . . ?
C19 Fe1 C22 68.12(14) . . ?
C13 Fe1 C18 105.58(13) . . ?
C14 Fe1 C18 121.59(13) . . ?
C21 Fe1 C18 67.96(14) . . ?
C19 Fe1 C18 40.31(13) . . ?
C22 Fe1 C18 40.52(13) . . ?
C13 Fe1 C15 68.50(12) . . ?
C14 Fe1 C15 40.49(12) . . ?
C21 Fe1 C15 124.99(14) . . ?
C19 Fe1 C15 123.67(14) . . ?
C22 Fe1 C15 160.51(14) . . ?
C18 Fe1 C15 158.27(14) . . ?
C13 Fe1 C17 41.11(11) . . ?
C14 Fe1 C17 68.31(12) . . ?
C21 Fe1 C17 123.46(14) . . ?
C19 Fe1 C17 158.00(13) . . ?
C22 Fe1 C17 106.83(14) . . ?
C18 Fe1 C17 122.03(13) . . ?
C15 Fe1 C17 68.10(13) . . ?
C13 Fe1 C16 68.71(12) . . ?
C14 Fe1 C16 68.07(13) . . ?
C21 Fe1 C16 109.50(13) . . ?
C19 Fe1 C16 159.90(14) . . ?
C22 Fe1 C16 123.73(14) . . ?
C18 Fe1 C16 158.96(14) . . ?
C15 Fe1 C16 40.32(13) . . ?
C17 Fe1 C16 40.53(13) . . ?
C13 Fe1 C20 158.43(14) . . ?
C14 Fe1 C20 123.75(14) . . ?
C21 Fe1 C20 40.26(15) . . ?
C19 Fe1 C20 40.35(13) . . ?
C22 Fe1 C20 68.46(15) . . ?
C18 Fe1 C20 68.01(14) . . ?
C15 Fe1 C20 109.39(14) . . ?
C17 Fe1 C20 159.77(13) . . ?
C16 Fe1 C20 124.53(14) . . ?
N1 P1 N3 112.45(11) . . ?
N1 P1 N4 106.69(12) . . ?
N3 P1 N4 113.85(12) . . ?
N1 P1 N5 115.26(12) . . ?
N3 P1 N5 105.52(11) . . ?
N4 P1 N5 102.87(11) . . ?
N1 P2 N2 119.26(13) . . ?
N1 P2 Cl2 109.97(9) . . ?
N2 P2 Cl2 107.44(11) . . ?
N1 P2 Cl1 110.16(10) . . ?
N2 P2 Cl1 107.40(11) . . ?
Cl2 P2 Cl1 101.04(5) . . ?
N1 P2 P3 89.24(9) . . ?
Cl2 P2 P3 131.24(5) . . ?
Cl1 P2 P3 113.97(4) . . ?
N3 P3 N2 121.00(12) . . ?
N3 P3 Cl4 109.37(10) . . ?
N2 P3 Cl4 107.80(11) . . ?
N3 P3 Cl3 109.96(9) . . ?
N2 P3 Cl3 106.44(11) . . ?
Cl4 P3 Cl3 100.25(5) . . ?
N3 P3 P2 90.12(8) . . ?
Cl4 P3 P2 117.58(5) . . ?
Cl3 P3 P2 128.38(5) . . ?
P2 N1 P1 124.24(14) . . ?
P3 N2 P2 117.12(15) . . ?
P3 N3 P1 123.48(14) . . ?
C5 N4 C1 116.5(2) . . ?
C5 N4 P1 124.44(19) . . ?
C1 N4 P1 119.04(18) . . ?
C12 N5 C4 115.5(2) . . ?
C12 N5 P1 122.99(17) . . ?
C4 N5 P1 120.02(18) . . ?
N4 C1 C2 113.4(2) . . ?
N4 C1 H1A 108.9 . . ?
C2 C1 H1A 108.9 . . ?
N4 C1 H1B 108.9 . . ?
C2 C1 H1B 108.9 . . ?
H1A C1 H1B 107.7 . . ?
C3 C2 C1 115.4(2) . . ?
C3 C2 H2A 108.4 . . ?
C1 C2 H2A 108.4 . . ?
C3 C2 H2B 108.4 . . ?
C1 C2 H2B 108.4 . . ?
H2A C2 H2B 107.5 . . ?
C2 C3 C4 114.4(2) . . ?
C2 C3 H3A 108.7 . . ?
C4 C3 H3A 108.7 . . ?
C2 C3 H3B 108.7 . . ?
C4 C3 H3B 108.7 . . ?
H3A C3 H3B 107.6 . . ?
N5 C4 C3 111.7(2) . . ?
N5 C4 H4A 109.3 . . ?
C3 C4 H4A 109.3 . . ?
N5 C4 H4B 109.3 . . ?
C3 C4 H4B 109.3 . . ?
H4A C4 H4B 107.9 . . ?
N4 C5 C6 115.0(2) . . ?
N4 C5 H5A 108.5 . . ?
C6 C5 H5A 108.5 . . ?
N4 C5 H5B 108.5 . . ?
C6 C5 H5B 108.5 . . ?
H5A C5 H5B 107.5 . . ?
C11 C6 C7 118.4(3) . . ?
C11 C6 C5 123.1(2) . . ?
C7 C6 C5 118.5(2) . . ?
C8 C7 C6 121.2(3) . . ?
C8 C7 H7 119.4 . . ?
C6 C7 H7 119.4 . . ?
C9 C8 C7 119.1(3) . . ?
C9 C8 H8 120.4 . . ?
C7 C8 H8 120.4 . . ?
C10 C9 C8 121.0(3) . . ?
C10 C9 Cl5 119.5(2) . . ?
C8 C9 Cl5 119.5(2) . . ?
C9 C10 C11 119.2(3) . . ?
C9 C10 H10 120.4 . . ?
C11 C10 H10 120.4 . . ?
C6 C11 C10 121.0(3) . . ?
C6 C11 H11 119.5 . . ?
C10 C11 H11 119.5 . . ?
N5 C12 C13 113.1(2) . . ?
N5 C12 H12A 108.9 . . ?
C13 C12 H12A 108.9 . . ?
N5 C12 H12B 108.9 . . ?
C13 C12 H12B 108.9 . . ?
H12A C12 H12B 107.8 . . ?
C14 C13 C17 107.2(3) . . ?
C14 C13 C12 126.2(2) . . ?
C17 C13 C12 126.5(3) . . ?
C14 C13 Fe1 69.70(16) . . ?
C17 C13 Fe1 69.88(16) . . ?
C12 C13 Fe1 125.34(19) . . ?
C15 C14 C13 108.7(3) . . ?
C15 C14 Fe1 70.15(17) . . ?
C13 C14 Fe1 69.65(16) . . ?
C15 C14 H14 125.6 . . ?
C13 C14 H14 125.6 . . ?
Fe1 C14 H14 126.1 . . ?
C16 C15 C14 108.1(3) . . ?
C16 C15 Fe1 69.90(18) . . ?
C14 C15 Fe1 69.36(17) . . ?
C16 C15 H15 126.0 . . ?
C14 C15 H15 126.0 . . ?
Fe1 C15 H15 126.4 . . ?
C15 C16 C17 108.2(3) . . ?
C15 C16 Fe1 69.78(18) . . ?
C17 C16 Fe1 69.71(17) . . ?
C15 C16 H16 125.9 . . ?
C17 C16 H16 125.9 . . ?
Fe1 C16 H16 126.2 . . ?
C16 C17 C13 107.8(3) . . ?
C16 C17 Fe1 69.77(18) . . ?
C13 C17 Fe1 69.00(15) . . ?
C16 C17 H17 126.1 . . ?
C13 C17 H17 126.1 . . ?
Fe1 C17 H17 126.7 . . ?
C19 C18 C22 108.3(3) . . ?
C19 C18 Fe1 69.75(18) . . ?
C22 C18 Fe1 69.71(19) . . ?
C19 C18 H18 125.9 . . ?
C22 C18 H18 125.9 . . ?
Fe1 C18 H18 126.3 . . ?
C18 C19 C20 108.7(3) . . ?
C18 C19 Fe1 69.95(18) . . ?
C20 C19 Fe1 70.20(18) . . ?
C18 C19 H19 125.7 . . ?
C20 C19 H19 125.7 . . ?
Fe1 C19 H19 125.8 . . ?
C21 C20 C19 107.4(3) . . ?
C21 C20 Fe1 69.41(18) . . ?
C19 C20 Fe1 69.45(18) . . ?
C21 C20 H20 126.3 . . ?
C19 C20 H20 126.3 . . ?
Fe1 C20 H20 126.4 . . ?
C20 C21 C22 108.8(3) . . ?
C20 C21 Fe1 70.33(18) . . ?
C22 C21 Fe1 69.71(18) . . ?
C20 C21 H21 125.6 . . ?
C22 C21 H21 125.6 . . ?
Fe1 C21 H21 125.9 . . ?
C18 C22 C21 106.9(3) . . ?
C18 C22 Fe1 69.77(18) . . ?
C21 C22 Fe1 69.42(19) . . ?
C18 C22 H22 126.5 . . ?
C21 C22 H22 126.5 . . ?
Fe1 C22 H22 125.8 . . ?

loop_
_geom_bond_atom_site_label_1
_geom_bond_atom_site_label_2
_geom_bond_distance
_geom_bond_site_symmetry_2
_geom_bond_publ_flag
Fe1 C13 2.033(3) . ?
Fe1 C14 2.034(3) . ?
Fe1 C21 2.039(3) . ?
Fe1 C19 2.041(3) . ?
Fe1 C22 2.042(3) . ?
Fe1 C18 2.043(3) . ?
Fe1 C15 2.044(3) . ?
Fe1 C17 2.045(3) . ?
Fe1 C16 2.046(3) . ?
Fe1 C20 2.051(3) . ?
P1 N1 1.611(2) . ?
P1 N3 1.619(2) . ?
P1 N4 1.626(2) . ?
P1 N5 1.627(2) . ?
P2 N1 1.558(2) . ?
P2 N2 1.586(3) . ?
P2 Cl2 1.9809(12) . ?
P2 Cl1 2.0215(11) . ?
P2 P3 2.6994(11) . ?
P3 N3 1.556(2) . ?
P3 N2 1.578(3) . ?
P3 Cl4 2.0062(11) . ?
P3 Cl3 2.0064(11) . ?
Cl5 C9 1.738(3) . ?
N4 C5 1.460(3) . ?
N4 C1 1.478(3) . ?
N5 C12 1.467(3) . ?
N5 C4 1.483(3) . ?
C1 C2 1.524(4) . ?
C1 H1A 0.9900 . ?
C1 H1B 0.9900 . ?
C2 C3 1.514(4) . ?
C2 H2A 0.9900 . ?
C2 H2B 0.9900 . ?
C3 C4 1.515(4) . ?
C3 H3A 0.9900 . ?
C3 H3B 0.9900 . ?
C4 H4A 0.9900 . ?
C4 H4B 0.9900 . ?
C5 C6 1.513(4) . ?
C5 H5A 0.9900 . ?
C5 H5B 0.9900 . ?
C6 C11 1.376(4) . ?
C6 C7 1.387(4) . ?
C7 C8 1.378(4) . ?
C7 H7 0.9500 . ?
C8 C9 1.374(4) . ?
C8 H8 0.9500 . ?
C9 C10 1.370(4) . ?
C10 C11 1.389(4) . ?
C10 H10 0.9500 . ?
C11 H11 0.9500 . ?
C12 C13 1.496(4) . ?
C12 H12A 0.9900 . ?
C12 H12B 0.9900 . ?
C13 C14 1.413(4) . ?
C13 C17 1.432(4) . ?
C14 C15 1.411(4) . ?
C14 H14 0.9500 . ?
C15 C16 1.410(5) . ?
C15 H15 0.9500 . ?
C16 C17 1.417(4) . ?
C16 H16 0.9500 . ?
C17 H17 0.9500 . ?
C18 C19 1.407(4) . ?
C18 C22 1.415(4) . ?
C18 H18 0.9500 . ?
C19 C20 1.411(5) . ?
C19 H19 0.9500 . ?
C20 C21 1.407(5) . ?
C20 H20 0.9500 . ?
C21 C22 1.425(5) . ?
C21 H21 0.9500 . ?
C22 H22 0.9500 . ?

loop_
_geom_torsion_atom_site_label_1
_geom_torsion_atom_site_label_2
_geom_torsion_atom_site_label_3
_geom_torsion_atom_site_label_4
_geom_torsion
_geom_torsion_site_symmetry_1
_geom_torsion_site_symmetry_2
_geom_torsion_site_symmetry_3
_geom_torsion_site_symmetry_4
_geom_torsion_publ_flag
N2 P2 N1 P1 -16.4(2) . . . . ?
Cl2 P2 N1 P1 -141.06(14) . . . . ?
Cl1 P2 N1 P1 108.43(16) . . . . ?
P3 P2 N1 P1 -6.91(16) . . . . ?
N3 P1 N1 P2 7.2(2) . . . . ?
N4 P1 N1 P2 -118.30(17) . . . . ?
N5 P1 N1 P2 128.21(16) . . . . ?
N3 P3 N2 P2 -12.8(3) . . . . ?
Cl4 P3 N2 P2 113.98(16) . . . . ?
Cl3 P3 N2 P2 -139.18(16) . . . . ?
N1 P2 N2 P3 18.4(3) . . . . ?
Cl2 P2 N2 P3 144.32(15) . . . . ?
Cl1 P2 N2 P3 -107.70(17) . . . . ?
N2 P3 N3 P1 4.4(2) . . . . ?
Cl4 P3 N3 P1 -121.75(14) . . . . ?
Cl3 P3 N3 P1 129.08(14) . . . . ?
P2 P3 N3 P1 -2.31(16) . . . . ?
N1 P1 N3 P3 -1.1(2) . . . . ?
N4 P1 N3 P3 120.42(17) . . . . ?
N5 P1 N3 P3 -127.52(17) . . . . ?
N1 P1 N4 C5 10.7(2) . . . . ?
N3 P1 N4 C5 -113.9(2) . . . . ?
N5 P1 N4 C5 132.4(2) . . . . ?
N1 P1 N4 C1 -167.12(19) . . . . ?
N3 P1 N4 C1 68.2(2) . . . . ?
N5 P1 N4 C1 -45.4(2) . . . . ?
N1 P1 N5 C12 -89.2(2) . . . . ?
N3 P1 N5 C12 35.5(2) . . . . ?
N4 P1 N5 C12 155.1(2) . . . . ?
N1 P1 N5 C4 76.1(2) . . . . ?
N3 P1 N5 C4 -159.2(2) . . . . ?
N4 P1 N5 C4 -39.5(2) . . . . ?
C5 N4 C1 C2 -84.4(3) . . . . ?
P1 N4 C1 C2 93.6(3) . . . . ?
N4 C1 C2 C3 -69.3(4) . . . . ?
C1 C2 C3 C4 52.3(4) . . . . ?
C12 N5 C4 C3 -99.2(3) . . . . ?
P1 N5 C4 C3 94.3(3) . . . . ?
C2 C3 C4 N5 -73.9(3) . . . . ?
C1 N4 C5 C6 -73.3(3) . . . . ?
P1 N4 C5 C6 108.8(3) . . . . ?
N4 C5 C6 C11 -9.4(4) . . . . ?
N4 C5 C6 C7 168.7(2) . . . . ?
C11 C6 C7 C8 1.7(4) . . . . ?
C5 C6 C7 C8 -176.4(3) . . . . ?
C6 C7 C8 C9 0.1(4) . . . . ?
C7 C8 C9 C10 -1.7(4) . . . . ?
C7 C8 C9 Cl5 176.7(2) . . . . ?
C8 C9 C10 C11 1.4(4) . . . . ?
Cl5 C9 C10 C11 -177.0(2) . . . . ?
C7 C6 C11 C10 -2.0(4) . . . . ?
C5 C6 C11 C10 176.1(3) . . . . ?
C9 C10 C11 C6 0.4(5) . . . . ?
C4 N5 C12 C13 -73.5(3) . . . . ?
P1 N5 C12 C13 92.5(3) . . . . ?
N5 C12 C13 C14 -79.1(3) . . . . ?
N5 C12 C13 C17 101.3(3) . . . . ?
N5 C12 C13 Fe1 -168.67(17) . . . . ?
C17 C13 C14 C15 0.6(3) . . . . ?
C12 C13 C14 C15 -179.0(3) . . . . ?
Fe1 C13 C14 C15 -59.5(2) . . . . ?
C17 C13 C14 Fe1 60.10(19) . . . . ?
C12 C13 C14 Fe1 -119.6(3) . . . . ?
C13 C14 C15 C16 -0.2(3) . . . . ?
Fe1 C14 C15 C16 -59.4(2) . . . . ?
C13 C14 C15 Fe1 59.2(2) . . . . ?
C14 C15 C16 C17 -0.3(3) . . . . ?
Fe1 C15 C16 C17 -59.3(2) . . . . ?
C14 C15 C16 Fe1 59.0(2) . . . . ?
C15 C16 C17 C13 0.7(3) . . . . ?
Fe1 C16 C17 C13 -58.71(19) . . . . ?
C15 C16 C17 Fe1 59.4(2) . . . . ?
C14 C13 C17 C16 -0.8(3) . . . . ?
C12 C13 C17 C16 178.9(3) . . . . ?
Fe1 C13 C17 C16 59.2(2) . . . . ?
C14 C13 C17 Fe1 -59.98(19) . . . . ?
C12 C13 C17 Fe1 119.7(3) . . . . ?
C22 C18 C19 C20 0.5(4) . . . . ?
Fe1 C18 C19 C20 59.7(2) . . . . ?
C22 C18 C19 Fe1 -59.3(2) . . . . ?
C18 C19 C20 C21 -0.3(4) . . . . ?
Fe1 C19 C20 C21 59.3(2) . . . . ?
C18 C19 C20 Fe1 -59.6(2) . . . . ?
C19 C20 C21 C22 0.0(4) . . . . ?
Fe1 C20 C21 C22 59.3(2) . . . . ?
C19 C20 C21 Fe1 -59.3(2) . . . . ?
C19 C18 C22 C21 -0.5(4) . . . . ?
Fe1 C18 C22 C21 -59.8(2) . . . . ?
C19 C18 C22 Fe1 59.3(2) . . . . ?
C20 C21 C22 C18 0.3(4) . . . . ?
Fe1 C21 C22 C18 60.0(2) . . . . ?
C20 C21 C22 Fe1 -59.7(2) . . . . ?
